data_4127713
loop_
_publ_author_name
'Li, Ping'
'Vik, Erik C.'
'Maier, Josef M.'
'Karki, Ishwor'
'Strickland, Sharon M. S.'
'Umana, Jessica M.'
'Smith, Mark D.'
'Pellechia, Perry J.'
'Shimizu, Ken D.'

_publ_section_title
;
 Electrostatically Driven CO-\p Aromatic Interactions.
;
_journal_issue 32
_journal_name_full 'Journal of the American Chemical Society'
_journal_page_first 12513
_journal_page_last 12517
_journal_paper_doi 10.1021/jacs.9b06363
_journal_volume 141
_journal_year 2019
_chemical_formula_moiety 'C24 H14 F4 N2 O3'
_chemical_formula_sum 'C24 H14 F4 N2 O3'
_chemical_formula_weight 454.37
_space_group_crystal_system triclinic
_space_group_IT_number 2
_space_group_name_Hall '-P 1'
_space_group_name_H-M_alt 'P -1'
_symmetry_space_group_name_Hall '-P 1'
_symmetry_space_group_name_H-M 'P -1'
_atom_sites_solution_hydrogens geom
_atom_sites_solution_primary dual
_audit_creation_date 2018-07-02
_audit_creation_method
;
Olex2 1.2
(compiled 2018.05.29 svn.r3508 for OlexSys, GUI svn.r5506)
;
_cell_angle_alpha 76.6590(10)
_cell_angle_beta 85.5260(10)
_cell_angle_gamma 82.4540(10)
_cell_formula_units_Z 2
_cell_length_a 6.9299(3)
_cell_length_b 10.8187(4)
_cell_length_c 13.1005(5)
_cell_measurement_reflns_used 9930
_cell_measurement_temperature 100(2)
_cell_measurement_theta_max 27.545
_cell_measurement_theta_min 2.784
_cell_volume 946.24(7)
_computing_cell_refinement 'SAINT V8.38A (?, 2016)'
_computing_data_collection 'Bruker APEX3 v2016.5-0 (Bruker, 2016)'
_computing_data_reduction 'SAINT V8.38A (?, 2016)'
_computing_molecular_graphics 'Olex2 (Dolomanov et al., 2009)'
_computing_publication_material 'Olex2 (Dolomanov et al., 2009)'
_computing_structure_refinement 'XL (Sheldrick, 2008)'
_computing_structure_solution 'XT (Sheldrick, 2015)'
_diffrn_ambient_temperature 100(2)
_diffrn_detector 'Bruker PHOTON-100 area detector'
_diffrn_detector_area_resol_mean 10.4
_diffrn_detector_type 'CMOS area detector'
_diffrn_measured_fraction_theta_full 0.998
_diffrn_measured_fraction_theta_max 0.998
_diffrn_measurement_device 'three-circle diffractometer'
_diffrn_measurement_device_type 'Bruker D8 QUEST'
_diffrn_measurement_method '\w and \f scans'
_diffrn_radiation_monochromator 'mirror optics'
_diffrn_radiation_probe x-ray
_diffrn_radiation_type MoK\a
_diffrn_radiation_wavelength 0.71073
_diffrn_reflns_av_R_equivalents 0.0415
_diffrn_reflns_av_unetI/netI 0.0308
_diffrn_reflns_Laue_measured_fraction_full 0.998
_diffrn_reflns_Laue_measured_fraction_max 0.998
_diffrn_reflns_limit_h_max 9
_diffrn_reflns_limit_h_min -9
_diffrn_reflns_limit_k_max 14
_diffrn_reflns_limit_k_min -14
_diffrn_reflns_limit_l_max 17
_diffrn_reflns_limit_l_min -17
_diffrn_reflns_number 26099
_diffrn_reflns_point_group_measured_fraction_full 0.998
_diffrn_reflns_point_group_measured_fraction_max 0.998
_diffrn_reflns_theta_full 27.584
_diffrn_reflns_theta_max 27.584
_diffrn_reflns_theta_min 2.228
_diffrn_source 'microfocus sealed X-ray tube'
_diffrn_source_type 'Incoatec I\ms'
_diffrn_standards_number 0
_exptl_absorpt_coefficient_mu 0.133
_exptl_absorpt_correction_T_max 0.8621
_exptl_absorpt_correction_T_min 0.8202
_exptl_absorpt_correction_type multi-scan
_exptl_absorpt_process_details
;
SADABS-2016/2 (Bruker,2016/2) was used for absorption correction.
wR2(int) was 0.0655 before and 0.0489 after correction.
The Ratio of minimum to maximum transmission is 0.9514.
The \l/2 correction factor is Not present.
;
_exptl_crystal_colour colourless
_exptl_crystal_colour_primary colourless
_exptl_crystal_density_diffrn 1.595
_exptl_crystal_description plate
_exptl_crystal_F_000 464
_exptl_crystal_size_max 0.18
_exptl_crystal_size_mid 0.16
_exptl_crystal_size_min 0.05
_refine_diff_density_max 0.352
_refine_diff_density_min -0.228
_refine_diff_density_rms 0.051
_refine_ls_extinction_coef 0.0154(19)
_refine_ls_extinction_expression Fc^*^=kFc[1+0.001xFc^2^\l^3^/sin(2\q)]^-1/4^
_refine_ls_extinction_method 'SHELXL-2018/3 (Sheldrick 2018)'
_refine_ls_goodness_of_fit_ref 1.022
_refine_ls_hydrogen_treatment constr
_refine_ls_matrix_type full
_refine_ls_number_parameters 300
_refine_ls_number_reflns 4363
_refine_ls_number_restraints 0
_refine_ls_restrained_S_all 1.022
_refine_ls_R_factor_all 0.0588
_refine_ls_R_factor_gt 0.0390
_refine_ls_shift/su_max 0.000
_refine_ls_shift/su_mean 0.000
_refine_ls_structure_factor_coef Fsqd
_refine_ls_weighting_details 'w=1/[\s^2^(Fo^2^)+(0.0394P)^2^+0.4606P] where P=(Fo^2^+2Fc^2^)/3'
_refine_ls_weighting_scheme calc
_refine_ls_wR_factor_gt 0.0842
_refine_ls_wR_factor_ref 0.0926
_reflns_Friedel_coverage 0.000
_reflns_number_gt 3376
_reflns_number_total 4363
_reflns_threshold_expression 'I > 2\s(I)'
_cod_data_source_file ja9b06363_si_002.cif
_cod_data_source_block jmm371
_cod_database_code 4127713
_shelx_shelxl_version_number 2018/3
_shelx_space_group_comment
;
The symmetry employed for this shelxl refinement is uniquely defined
by the following loop, which should always be used as a source of
symmetry information in preference to the above space-group names.
They are only intended as comments.
;
_shelx_estimated_absorpt_t_max 0.993
_shelx_estimated_absorpt_t_min 0.977
_olex2_refinement_description
;
1. Fixed Uiso
 At 1.2 times of:
  All C(H) groups
 At 1.5 times of:
  All C(H,H,H) groups
2.a Ternary CH refined with riding coordinates:
 C1(H1), C2(H2), C5(H5), C6(H6)
2.b Aromatic/amide H refined with riding coordinates:
 C8(H8), C11(H11), C14(H14), C17(H17), C21(H21), C22(H22), C23(H23)
2.c Idealised Me refined as rotating group:
 C24(H24A,H24B,H24C)
;
_olex2_submission_special_instructions 'No special instructions were received'

loop_
_space_group_symop_operation_xyz
'x, y, z'
'-x, -y, -z'

loop_
_atom_site_label
_atom_site_type_symbol
_atom_site_fract_x
_atom_site_fract_y
_atom_site_fract_z
_atom_site_U_iso_or_equiv
_atom_site_adp_type
_atom_site_occupancy
_atom_site_site_symmetry_order
_atom_site_calc_flag
_atom_site_refinement_flags_posn
F1 F 0.46656(16) 1.03220(9) 0.13639(8) 0.0360(3) Uani 1 1 d .
F2 F 0.10299(16) 1.05234(8) 0.07468(8) 0.0330(3) Uani 1 1 d .
F3 F 0.32074(16) 0.27947(9) -0.01098(7) 0.0314(2) Uani 1 1 d .
F4 F 0.68337(14) 0.25799(9) 0.05927(8) 0.0310(2) Uani 1 1 d .
O1 O -0.09414(15) 0.35648(10) 0.34054(9) 0.0243(3) Uani 1 1 d .
O2 O 0.49981(15) 0.34420(10) 0.47166(8) 0.0206(2) Uani 1 1 d .
O3 O 0.16098(16) 0.20236(10) 0.62704(8) 0.0235(3) Uani 1 1 d .
N1 N 0.20425(17) 0.32163(11) 0.41466(9) 0.0151(3) Uani 1 1 d .
N2 N 0.21422(17) 0.00333(11) 0.59036(10) 0.0173(3) Uani 1 1 d .
C1 C 0.0959(2) 0.58681(13) 0.21193(11) 0.0151(3) Uani 1 1 d .
H1 H -0.036218 0.595387 0.183575 0.018 Uiso 1 1 calc R
C2 C 0.0935(2) 0.53472(13) 0.33361(11) 0.0149(3) Uani 1 1 d .
H2 H -0.003590 0.589453 0.369575 0.018 Uiso 1 1 calc R
C3 C 0.0486(2) 0.39718(13) 0.36176(11) 0.0158(3) Uani 1 1 d .
C4 C 0.3528(2) 0.39146(13) 0.42749(11) 0.0153(3) Uani 1 1 d .
C5 C 0.2991(2) 0.52947(13) 0.37313(11) 0.0146(3) Uani 1 1 d .
H5 H 0.297374 0.586523 0.423433 0.017 Uiso 1 1 calc R
C6 C 0.4458(2) 0.56884(13) 0.27774(11) 0.0155(3) Uani 1 1 d .
H6 H 0.582214 0.563147 0.299825 0.019 Uiso 1 1 calc R
C7 C 0.3680(2) 0.70339(13) 0.22399(11) 0.0161(3) Uani 1 1 d .
C8 C 0.4684(2) 0.80978(14) 0.20735(12) 0.0199(3) Uani 1 1 d .
H8 H 0.596100 0.803495 0.231105 0.024 Uiso 1 1 calc R
C9 C 0.3752(2) 0.92516(14) 0.15489(12) 0.0234(3) Uani 1 1 d .
C10 C 0.1884(2) 0.93551(14) 0.12222(12) 0.0224(3) Uani 1 1 d .
C11 C 0.0871(2) 0.83027(14) 0.13909(11) 0.0192(3) Uani 1 1 d .
H11 H -0.041852 0.837737 0.116599 0.023 Uiso 1 1 calc R
C12 C 0.1798(2) 0.71362(13) 0.18987(11) 0.0158(3) Uani 1 1 d .
C13 C 0.2413(2) 0.49507(13) 0.16587(11) 0.0153(3) Uani 1 1 d .
C14 C 0.2021(2) 0.42325(14) 0.09636(11) 0.0187(3) Uani 1 1 d .
H14 H 0.073906 0.427598 0.073838 0.022 Uiso 1 1 calc R
C15 C 0.3540(2) 0.34532(14) 0.06068(11) 0.0210(3) Uani 1 1 d .
C16 C 0.5388(2) 0.33521(14) 0.09576(12) 0.0213(3) Uani 1 1 d .
C17 C 0.5790(2) 0.40333(13) 0.16732(12) 0.0181(3) Uani 1 1 d .
H17 H 0.706124 0.394604 0.192408 0.022 Uiso 1 1 calc R
C18 C 0.4291(2) 0.48474(13) 0.20162(11) 0.0152(3) Uani 1 1 d .
C19 C 0.2188(2) 0.18556(13) 0.44906(11) 0.0148(3) Uani 1 1 d .
C20 C 0.1953(2) 0.13673(13) 0.56088(12) 0.0165(3) Uani 1 1 d .
C21 C 0.2539(2) -0.07349(14) 0.52080(12) 0.0187(3) Uani 1 1 d .
H21 H 0.265038 -0.163656 0.546129 0.022 Uiso 1 1 calc R
C22 C 0.2778(2) -0.02489(14) 0.41650(13) 0.0221(3) Uani 1 1 d .
H22 H 0.306125 -0.079842 0.368879 0.026 Uiso 1 1 calc R
C23 C 0.2597(2) 0.10920(14) 0.37985(12) 0.0197(3) Uani 1 1 d .
H23 H 0.276110 0.145657 0.306913 0.024 Uiso 1 1 calc R
C24 C 0.1886(3) -0.05421(15) 0.70271(12) 0.0267(4) Uani 1 1 d .
H24A H 0.298031 -0.039406 0.739721 0.040 Uiso 1 1 calc GR
H24B H 0.184337 -0.146407 0.712546 0.040 Uiso 1 1 calc GR
H24C H 0.066485 -0.015252 0.730934 0.040 Uiso 1 1 calc GR

loop_
_atom_site_aniso_label
_atom_site_aniso_U_11
_atom_site_aniso_U_22
_atom_site_aniso_U_33
_atom_site_aniso_U_23
_atom_site_aniso_U_13
_atom_site_aniso_U_12
F1 0.0536(7) 0.0166(5) 0.0388(6) 0.0024(4) -0.0127(5) -0.0166(4)
F2 0.0516(7) 0.0126(4) 0.0309(5) 0.0047(4) -0.0128(5) -0.0004(4)
F3 0.0546(7) 0.0221(5) 0.0211(5) -0.0104(4) -0.0021(4) -0.0076(4)
F4 0.0389(6) 0.0212(5) 0.0307(5) -0.0096(4) 0.0115(4) 0.0036(4)
O1 0.0163(5) 0.0190(5) 0.0347(6) 0.0030(5) -0.0065(5) -0.0039(4)
O2 0.0216(6) 0.0156(5) 0.0247(6) -0.0039(4) -0.0096(4) 0.0006(4)
O3 0.0343(6) 0.0162(5) 0.0190(6) -0.0052(4) 0.0009(5) 0.0017(4)
N1 0.0164(6) 0.0106(6) 0.0168(6) -0.0004(5) -0.0027(5) 0.0003(4)
N2 0.0172(6) 0.0123(6) 0.0207(6) -0.0009(5) -0.0031(5) 0.0004(5)
C1 0.0151(7) 0.0121(7) 0.0167(7) 0.0000(5) -0.0029(5) -0.0007(5)
C2 0.0150(7) 0.0117(7) 0.0165(7) -0.0018(5) 0.0001(5) 0.0014(5)
C3 0.0151(7) 0.0145(7) 0.0154(7) -0.0006(6) 0.0015(5) 0.0011(5)
C4 0.0182(7) 0.0144(7) 0.0137(7) -0.0050(6) -0.0013(5) -0.0001(5)
C5 0.0179(7) 0.0113(6) 0.0144(7) -0.0032(5) -0.0022(5) 0.0001(5)
C6 0.0151(7) 0.0132(7) 0.0183(7) -0.0032(6) -0.0019(5) -0.0023(5)
C7 0.0220(7) 0.0132(7) 0.0131(7) -0.0037(6) 0.0009(6) -0.0018(5)
C8 0.0248(8) 0.0178(7) 0.0182(7) -0.0048(6) -0.0010(6) -0.0052(6)
C9 0.0382(9) 0.0140(7) 0.0194(8) -0.0022(6) -0.0010(7) -0.0112(6)
C10 0.0373(9) 0.0119(7) 0.0154(7) 0.0013(6) -0.0037(6) 0.0004(6)
C11 0.0237(8) 0.0165(7) 0.0158(7) -0.0015(6) -0.0013(6) 0.0005(6)
C12 0.0210(7) 0.0125(7) 0.0127(7) -0.0018(5) 0.0009(6) -0.0009(5)
C13 0.0196(7) 0.0115(7) 0.0134(7) 0.0007(5) -0.0017(5) -0.0018(5)
C14 0.0262(8) 0.0141(7) 0.0151(7) 0.0007(6) -0.0046(6) -0.0046(6)
C15 0.0378(9) 0.0136(7) 0.0129(7) -0.0039(6) 0.0003(6) -0.0063(6)
C16 0.0287(9) 0.0123(7) 0.0196(8) -0.0016(6) 0.0079(6) 0.0011(6)
C17 0.0189(7) 0.0141(7) 0.0193(7) -0.0008(6) 0.0020(6) -0.0016(5)
C18 0.0184(7) 0.0119(6) 0.0140(7) -0.0003(5) 0.0005(5) -0.0026(5)
C19 0.0126(7) 0.0111(7) 0.0198(7) -0.0016(6) -0.0027(5) -0.0003(5)
C20 0.0151(7) 0.0111(7) 0.0219(8) -0.0022(6) -0.0022(6) 0.0012(5)
C21 0.0140(7) 0.0114(7) 0.0308(8) -0.0056(6) -0.0037(6) 0.0015(5)
C22 0.0244(8) 0.0159(7) 0.0274(8) -0.0096(6) 0.0002(6) -0.0001(6)
C23 0.0197(8) 0.0195(7) 0.0198(8) -0.0044(6) -0.0007(6) -0.0015(6)
C24 0.0401(10) 0.0166(8) 0.0208(8) 0.0021(6) -0.0053(7) -0.0028(7)

loop_
_atom_type_symbol
_atom_type_description
_atom_type_scat_dispersion_real
_atom_type_scat_dispersion_imag
_atom_type_scat_source
C C 0.0033 0.0016 'International Tables Vol C Tables 4.2.6.8 and 6.1.1.4'
H H 0.0000 0.0000 'International Tables Vol C Tables 4.2.6.8 and 6.1.1.4'
F F 0.0171 0.0103 'International Tables Vol C Tables 4.2.6.8 and 6.1.1.4'
N N 0.0061 0.0033 'International Tables Vol C Tables 4.2.6.8 and 6.1.1.4'
O O 0.0106 0.0060 'International Tables Vol C Tables 4.2.6.8 and 6.1.1.4'

loop_
_geom_angle_atom_site_label_1
_geom_angle_atom_site_label_2
_geom_angle_atom_site_label_3
_geom_angle
C3 N1 C4 113.20(11)
C3 N1 C19 124.57(12)
C4 N1 C19 122.17(11)
C20 N2 C24 117.02(12)
C21 N2 C20 123.42(12)
C21 N2 C24 119.55(12)
C2 C1 H1 112.3
C12 C1 H1 112.3
C12 C1 C2 106.53(11)
C13 C1 H1 112.3
C13 C1 C2 106.04(11)
C13 C1 C12 107.00(11)
C1 C2 H2 110.6
C3 C2 C1 110.35(11)
C3 C2 H2 110.6
C3 C2 C5 104.82(11)
C5 C2 C1 109.79(11)
C5 C2 H2 110.6
O1 C3 N1 124.40(13)
O1 C3 C2 127.18(13)
N1 C3 C2 108.39(12)
O2 C4 N1 123.66(13)
O2 C4 C5 128.00(13)
N1 C4 C5 108.28(12)
C2 C5 H5 110.6
C2 C5 C6 109.84(11)
C4 C5 C2 105.14(11)
C4 C5 H5 110.6
C4 C5 C6 109.92(11)
C6 C5 H5 110.6
C5 C6 H6 112.4
C7 C6 C5 105.27(11)
C7 C6 H6 112.4
C7 C6 C18 106.63(11)
C18 C6 C5 107.39(11)
C18 C6 H6 112.4
C8 C7 C6 125.39(13)
C8 C7 C12 120.98(13)
C12 C7 C6 113.63(12)
C7 C8 H8 121.3
C9 C8 C7 117.37(14)
C9 C8 H8 121.3
F1 C9 C8 119.87(14)
F1 C9 C10 118.49(14)
C10 C9 C8 121.63(14)
F2 C10 C9 118.60(14)
F2 C10 C11 120.05(14)
C9 C10 C11 121.34(14)
C10 C11 H11 121.2
C10 C11 C12 117.69(14)
C12 C11 H11 121.2
C7 C12 C1 113.49(12)
C11 C12 C1 125.52(13)
C11 C12 C7 120.97(13)
C14 C13 C1 126.16(13)
C14 C13 C18 120.45(13)
C18 C13 C1 113.37(12)
C13 C14 H14 120.8
C15 C14 C13 118.46(14)
C15 C14 H14 120.8
F3 C15 C14 119.33(14)
F3 C15 C16 119.60(14)
C16 C15 C14 121.07(14)
F4 C16 C15 119.38(14)
F4 C16 C17 119.48(14)
C15 C16 C17 121.14(14)
C16 C17 H17 120.8
C16 C17 C18 118.43(14)
C18 C17 H17 120.8
C13 C18 C6 113.56(12)
C17 C18 C6 126.04(13)
C17 C18 C13 120.40(13)
N1 C19 C20 115.87(12)
C23 C19 N1 121.00(13)
C23 C19 C20 123.08(13)
O3 C20 N2 121.04(13)
O3 C20 C19 125.44(13)
N2 C20 C19 113.52(12)
N2 C21 H21 119.2
C22 C21 N2 121.69(13)
C22 C21 H21 119.2
C21 C22 H22 120.7
C21 C22 C23 118.58(14)
C23 C22 H22 120.7
C19 C23 C22 119.69(14)
C19 C23 H23 120.2
C22 C23 H23 120.2
N2 C24 H24A 109.5
N2 C24 H24B 109.5
N2 C24 H24C 109.5
H24A C24 H24B 109.5
H24A C24 H24C 109.5
H24B C24 H24C 109.5

loop_
_geom_bond_atom_site_label_1
_geom_bond_atom_site_label_2
_geom_bond_distance
F1 C9 1.3564(17)
F2 C10 1.3542(17)
F3 C15 1.3518(17)
F4 C16 1.3490(17)
O1 C3 1.2096(18)
O2 C4 1.2052(17)
O3 C20 1.2327(18)
N1 C3 1.3913(18)
N1 C4 1.3961(18)
N1 C19 1.4290(17)
N2 C20 1.3965(18)
N2 C21 1.359(2)
N2 C24 1.466(2)
C1 H1 1.0000
C1 C2 1.5628(19)
C1 C12 1.5179(19)
C1 C13 1.511(2)
C2 H2 1.0000
C2 C3 1.5157(19)
C2 C5 1.5430(19)
C4 C5 1.5099(19)
C5 H5 1.0000
C5 C6 1.564(2)
C6 H6 1.0000
C6 C7 1.5120(19)
C6 C18 1.517(2)
C7 C8 1.388(2)
C7 C12 1.394(2)
C8 H8 0.9500
C8 C9 1.382(2)
C9 C10 1.377(2)
C10 C11 1.381(2)
C11 H11 0.9500
C11 C12 1.384(2)
C13 C14 1.388(2)
C13 C18 1.399(2)
C14 H14 0.9500
C14 C15 1.382(2)
C15 C16 1.377(2)
C16 C17 1.383(2)
C17 H17 0.9500
C17 C18 1.388(2)
C19 C20 1.442(2)
C19 C23 1.352(2)
C21 H21 0.9500
C21 C22 1.352(2)
C22 H22 0.9500
C22 C23 1.411(2)
C23 H23 0.9500
C24 H24A 0.9800
C24 H24B 0.9800
C24 H24C 0.9800

loop_
_geom_torsion_atom_site_label_1
_geom_torsion_atom_site_label_2
_geom_torsion_atom_site_label_3
_geom_torsion_atom_site_label_4
_geom_torsion
F1 C9 C10 F2 -1.1(2)
F1 C9 C10 C11 -179.71(14)
F2 C10 C11 C12 -178.72(13)
F3 C15 C16 F4 -1.1(2)
F3 C15 C16 C17 178.60(13)
F4 C16 C17 C18 178.31(12)
O2 C4 C5 C2 -178.64(14)
O2 C4 C5 C6 63.19(19)
N1 C4 C5 C2 4.08(15)
N1 C4 C5 C6 -114.08(13)
N1 C19 C20 O3 1.3(2)
N1 C19 C20 N2 -178.95(11)
N1 C19 C23 C22 178.49(13)
N2 C21 C22 C23 -0.4(2)
C1 C2 C3 O1 -57.92(19)
C1 C2 C3 N1 120.19(12)
C1 C2 C5 C4 -122.16(12)
C1 C2 C5 C6 -3.94(15)
C1 C13 C14 C15 178.99(13)
C1 C13 C18 C6 -0.62(17)
C1 C13 C18 C17 179.41(12)
C2 C1 C12 C7 59.70(15)
C2 C1 C12 C11 -121.72(15)
C2 C1 C13 C14 119.68(15)
C2 C1 C13 C18 -59.11(15)
C2 C5 C6 C7 59.80(14)
C2 C5 C6 C18 -53.55(14)
C3 N1 C4 O2 179.58(13)
C3 N1 C4 C5 -3.00(16)
C3 N1 C19 C20 -108.45(15)
C3 N1 C19 C23 73.95(19)
C3 C2 C5 C4 -3.64(14)
C3 C2 C5 C6 114.57(12)
C4 N1 C3 O1 178.72(14)
C4 N1 C3 C2 0.54(16)
C4 N1 C19 C20 74.51(17)
C4 N1 C19 C23 -103.09(17)
C4 C5 C6 C7 175.02(11)
C4 C5 C6 C18 61.67(14)
C5 C2 C3 O1 -176.06(14)
C5 C2 C3 N1 2.06(15)
C5 C6 C7 C8 121.53(15)
C5 C6 C7 C12 -58.98(15)
C5 C6 C18 C13 58.57(15)
C5 C6 C18 C17 -121.46(15)
C6 C7 C8 C9 178.79(14)
C6 C7 C12 C1 -1.33(17)
C6 C7 C12 C11 -179.98(13)
C7 C6 C18 C13 -53.86(15)
C7 C6 C18 C17 126.10(15)
C7 C8 C9 F1 -179.93(13)
C7 C8 C9 C10 1.4(2)
C8 C7 C12 C1 178.19(13)
C8 C7 C12 C11 -0.5(2)
C8 C9 C10 F2 177.57(14)
C8 C9 C10 C11 -1.0(2)
C9 C10 C11 C12 -0.1(2)
C10 C11 C12 C1 -177.62(14)
C10 C11 C12 C7 0.9(2)
C12 C1 C2 C3 -169.19(11)
C12 C1 C2 C5 -54.15(14)
C12 C1 C13 C14 -126.90(15)
C12 C1 C13 C18 54.31(15)
C12 C7 C8 C9 -0.7(2)
C13 C1 C2 C3 -55.44(14)
C13 C1 C2 C5 59.60(14)
C13 C1 C12 C7 -53.39(15)
C13 C1 C12 C11 125.20(15)
C13 C14 C15 F3 -176.77(12)
C13 C14 C15 C16 2.3(2)
C14 C13 C18 C6 -179.48(12)
C14 C13 C18 C17 0.6(2)
C14 C15 C16 F4 179.90(13)
C14 C15 C16 C17 -0.4(2)
C15 C16 C17 C18 -1.4(2)
C16 C17 C18 C6 -178.68(13)
C16 C17 C18 C13 1.3(2)
C18 C6 C7 C8 -124.59(15)
C18 C6 C7 C12 54.90(15)
C18 C13 C14 C15 -2.3(2)
C19 N1 C3 O1 1.4(2)
C19 N1 C3 C2 -176.74(12)
C19 N1 C4 O2 -3.1(2)
C19 N1 C4 C5 174.36(12)
C20 N2 C21 C22 -0.1(2)
C20 C19 C23 C22 1.1(2)
C21 N2 C20 O3 -179.33(14)
C21 N2 C20 C19 0.91(19)
C21 C22 C23 C19 -0.1(2)
C23 C19 C20 O3 178.86(14)
C23 C19 C20 N2 -1.4(2)
C24 N2 C20 O3 0.9(2)
C24 N2 C20 C19 -178.89(13)
C24 N2 C21 C22 179.71(14)
